data_4517354
loop_
_publ_author_name
'Vartak, Prathamesh B.'
'Wang, Zhongyong'
'Groy, Thomas L.'
'Trovitch, Ryan J.'
'Wang, Robert Y.'

_publ_section_title
;
 Solution and Solid-State Characterization of PbSe Precursors
;
_journal_name_full 'ACS Omega'
_journal_paper_doi 10.1021/acsomega.9b03715
_journal_year 2020
_chemical_formula_moiety 'C22 H20 N2 Pb Se2'
_chemical_formula_sum 'C22 H20 N2 Pb Se2'
_chemical_formula_weight 677.51
_space_group_crystal_system monoclinic
_space_group_IT_number 4
_space_group_name_Hall 'P 2yb'
_space_group_name_H-M_alt 'P 1 21 1'
_atom_sites_solution_hydrogens geom
_atom_sites_solution_primary direct
_atom_sites_solution_secondary difmap
_cell_angle_alpha 90
_cell_angle_beta 93.8688(5)
_cell_angle_gamma 90
_cell_formula_units_Z 2
_cell_length_a 5.4824(2)
_cell_length_b 9.0496(3)
_cell_length_c 21.3585(8)
_cell_measurement_reflns_used 6541
_cell_measurement_temperature 123.00(10)
_cell_measurement_theta_max 25.3399
_cell_measurement_theta_min 2.4451
_cell_volume 1057.26(7)
_computing_cell_refinement 'SAINT V8.34A (Bruker AXS Inc., 2014)'
_computing_data_collection 'Bruker Instrument Service v2015.5.1.3'
_computing_data_reduction 'SAINT V8.34A (Bruker AXS Inc., 2014)'
_computing_molecular_graphics 'XShell ver. 6.3.1 (Bruker AXS, 2004)'
_computing_publication_material 'Bruker APEX2 v2014.11-0 (Bruker-AXS, 2014)'
_computing_structure_refinement 'SHELXL-2014/7 (Sheldrick, 2014)'
_computing_structure_solution 'SHELXTL XT-2014/4'
_diffrn_ambient_temperature 123.00(10)
_diffrn_detector_area_resol_mean 8.3330
_diffrn_measured_fraction_theta_full 1.000
_diffrn_measured_fraction_theta_max 1.000
_diffrn_measurement_device_type 'Bruker Smart APEX Diffractometer'
_diffrn_measurement_method '\w and \f scans'
_diffrn_radiation_monochromator graphite
_diffrn_radiation_type MoK\a
_diffrn_radiation_wavelength 0.71073
_diffrn_reflns_av_R_equivalents 0.0252
_diffrn_reflns_av_unetI/netI 0.0334
_diffrn_reflns_limit_h_max 6
_diffrn_reflns_limit_h_min -6
_diffrn_reflns_limit_k_max 10
_diffrn_reflns_limit_k_min -10
_diffrn_reflns_limit_l_max 25
_diffrn_reflns_limit_l_min -25
_diffrn_reflns_number 8938
_diffrn_reflns_theta_full 25.36
_diffrn_reflns_theta_max 25.36
_diffrn_reflns_theta_min 1.91
_diffrn_source 'fine-focus sealed tube'
_diffrn_source_type 'sealed tube'
_exptl_absorpt_coefficient_mu 11.430
_exptl_absorpt_correction_T_max 0.35
_exptl_absorpt_correction_T_min 0.21
_exptl_absorpt_correction_type multi-scan
_exptl_absorpt_process_details 'SADABS V2014/5 (Bruker AXS Inc.)'
_exptl_crystal_colour 'clear pale yellow'
_exptl_crystal_density_diffrn 2.128
_exptl_crystal_density_method 'not measured'
_exptl_crystal_description block
_exptl_crystal_F_000 632
_exptl_crystal_size_max 0.215
_exptl_crystal_size_mid 0.178
_exptl_crystal_size_min 0.116
_refine_diff_density_max 1.479
_refine_diff_density_min -0.582
_refine_ls_abs_structure_details
;
H. D. Flack (1983). "On Enantiomorph-Polarity Estimation". 
Acta Crystallogr. A39: 876-881.
;
_refine_ls_abs_structure_Flack -0.032(7)
_refine_ls_extinction_method none
_refine_ls_goodness_of_fit_ref 1.032
_refine_ls_hydrogen_treatment constr
_refine_ls_matrix_type full
_refine_ls_number_parameters 272
_refine_ls_number_reflns 3871
_refine_ls_number_restraints 181
_refine_ls_restrained_S_all 1.023
_refine_ls_R_factor_all 0.0257
_refine_ls_R_factor_gt 0.0245
_refine_ls_shift/su_max 0.000
_refine_ls_shift/su_mean 0.000
_refine_ls_structure_factor_coef Fsqd
_refine_ls_weighting_details 'w=1/[\s^2^(Fo^2^)+(0.0315P)^2^+1.7019P] where P=(Fo^2^+2Fc^2^)/3'
_refine_ls_weighting_scheme calc
_refine_ls_wR_factor_gt 0.0585
_refine_ls_wR_factor_ref 0.0592
_reflns_number_gt 3734
_reflns_number_total 3871
_reflns_threshold_expression 'I > 2\s(I)'
_cod_data_source_file ao9b03715_si_002.cif
_cod_data_source_block PbSe_pyridine
_cod_database_code 4517354

loop_
_space_group_symop_operation_xyz
'x, y, z'
'-x, y+1/2, -z'

loop_
_atom_site_type_symbol
_atom_site_label
_atom_site_fract_x
_atom_site_fract_y
_atom_site_fract_z
_atom_site_U_iso_or_equiv
_atom_site_adp_type
_atom_site_calc_flag
_atom_site_refinement_flags_adp
_atom_site_refinement_flags_occupancy
_atom_site_refinement_flags_posn
_atom_site_occupancy
_atom_site_disorder_assembly
_atom_site_disorder_group
Pb Pb1 0.24106(5) 0.25006(4) 0.24377(2) 0.01884(10) Uani d . . . 1.0 . .
Se Se1 0.61137(16) 0.31883(12) 0.16783(4) 0.0221(2) Uani d . . . 1.0 . .
C C1 0.4295(15) 0.3619(9) 0.0899(4) 0.0168(18) Uani d U . . 1.0 . .
C C2 0.5188(16) 0.4683(10) 0.0501(4) 0.0214(19) Uani d U . . 1.0 . .
H H2 0.6677 0.5179 0.0617 0.026 Uiso calc U . R 1.0 . .
C C3 0.3908(17) 0.5022(10) -0.0066(4) 0.024(2) Uani d U . . 1.0 . .
H H3 0.4533 0.5751 -0.0332 0.029 Uiso calc U . R 1.0 . .
C C4 0.1741(18) 0.4313(11) -0.0246(4) 0.025(2) Uani d U . . 1.0 . .
H H4 0.0879 0.4543 -0.0635 0.03 Uiso calc U . R 1.0 . .
C C5 0.0855(16) 0.3265(11) 0.0148(4) 0.0239(19) Uani d U . . 1.0 . .
H H5 -0.0637 0.2776 0.0029 0.029 Uiso calc U . R 1.0 . .
C C6 0.2095(16) 0.2907(10) 0.0717(4) 0.023(2) Uani d U . . 1.0 . .
H H6 0.145 0.2182 0.0982 0.027 Uiso calc U . R 1.0 . .
Se Se2 0.6515(19) 0.1725(10) 0.3187(3) 0.0192(8) Uani d . P G 0.539(10) A 1
C C7 0.5376(13) 0.1142(7) 0.3981(3) 0.030(4) Uani d U P G 0.539(10) A 1
C C8 0.3034(14) 0.1571(11) 0.4131(4) 0.033(5) Uani d U P G 0.539(10) A 1
H H8 0.2037 0.2138 0.384 0.04 Uiso calc U P R 0.539(10) A 1
C C9 0.2161(17) 0.1175(13) 0.4701(4) 0.033(5) Uani d U P G 0.539(10) A 1
H H9 0.0572 0.148 0.4797 0.039 Uiso calc U P R 0.539(10) A 1
C C10 0.357(2) 0.0340(12) 0.5132(4) 0.028(4) Uani d U P G 0.539(10) A 1
H H10 0.296 0.0062 0.552 0.033 Uiso calc U P R 0.539(10) A 1
C C11 0.588(2) -0.0080(13) 0.4984(4) 0.034(5) Uani d U P G 0.539(10) A 1
H H11 0.6866 -0.0649 0.5278 0.041 Uiso calc U P R 0.539(10) A 1
C C12 0.6807(15) 0.0307(12) 0.4418(4) 0.025(4) Uani d U P G 0.539(10) A 1
H H12 0.8406 0.0007 0.4327 0.03 Uiso calc U P R 0.539(10) A 1
Se Se2' 0.620(2) 0.1619(13) 0.3280(4) 0.0192(8) Uani d . P G 0.461(10) A 2
C C7' 0.5050(13) 0.2572(9) 0.4008(3) 0.016(3) Uani d U P G 0.461(10) A 2
C C8' 0.2632(14) 0.2344(13) 0.4156(4) 0.021(4) Uani d U P G 0.461(10) A 2
H H8' 0.1593 0.1721 0.3898 0.025 Uiso calc U P R 0.461(10) A 2
C C9' 0.1744(15) 0.3019(15) 0.4676(5) 0.024(5) Uani d U P G 0.461(10) A 2
H H9' 0.0095 0.2859 0.4769 0.029 Uiso calc U P R 0.461(10) A 2
C C10' 0.323(2) 0.3924(12) 0.5062(4) 0.025(5) Uani d U P G 0.461(10) A 2
H H10' 0.2614 0.4378 0.5421 0.029 Uiso calc U P R 0.461(10) A 2
C C11' 0.5608(19) 0.4152(13) 0.4915(5) 0.028(5) Uani d U P G 0.461(10) A 2
H H11' 0.6635 0.4775 0.5176 0.034 Uiso calc U P R 0.461(10) A 2
C C12' 0.6542(14) 0.3495(12) 0.4395(5) 0.017(4) Uani d U P G 0.461(10) A 2
H H12' 0.8187 0.367 0.4302 0.02 Uiso calc U P R 0.461(10) A 2
N N1 0.2027(14) -0.0238(9) 0.1936(3) 0.0218(16) Uani d U . . 1.0 . .
C C13 0.3629(17) -0.0808(10) 0.1552(4) 0.0217(19) Uani d U . . 1.0 . .
H H13 0.4981 -0.0219 0.145 0.026 Uiso calc U . R 1.0 . .
C C14 0.3406(16) -0.2206(10) 0.1297(4) 0.023(2) Uani d U . . 1.0 . .
H H14 0.4586 -0.257 0.103 0.028 Uiso calc U . R 1.0 . .
C C15 0.1442(18) -0.3066(11) 0.1437(4) 0.027(2) Uani d U . . 1.0 . .
H H15 0.1237 -0.4029 0.1264 0.032 Uiso calc U . R 1.0 . .
C C16 -0.0217(15) -0.2510(16) 0.1831(4) 0.0250(17) Uani d U . . 1.0 . .
H H16 -0.158 -0.3083 0.1938 0.03 Uiso calc U . R 1.0 . .
C C17 0.0139(18) -0.1096(11) 0.2069(4) 0.025(2) Uani d U . . 1.0 . .
H H17 -0.1015 -0.0716 0.234 0.03 Uiso calc U . R 1.0 . .
N N2 0.2581(13) 0.5132(8) 0.2987(3) 0.0200(16) Uani d U . . 1.0 . .
C C18 0.0760(18) 0.5455(11) 0.3352(4) 0.025(2) Uani d U . . 1.0 . .
H H18 -0.0491 0.4743 0.3396 0.03 Uiso calc U . R 1.0 . .
C C19 0.063(2) 0.6772(14) 0.3664(5) 0.037(2) Uani d U . . 1.0 . .
H H19 -0.0684 0.6963 0.392 0.045 Uiso calc U . R 1.0 . .
C C20 0.244(2) 0.7827(12) 0.3604(6) 0.045(3) Uani d U . . 1.0 . .
H H20 0.2394 0.8743 0.382 0.054 Uiso calc U . R 1.0 . .
C C21 0.4322(18) 0.7511(19) 0.3221(5) 0.042(2) Uani d U . . 1.0 . .
H H21 0.5569 0.8214 0.3158 0.051 Uiso calc U . R 1.0 . .
C C22 0.4324(18) 0.6136(11) 0.2933(5) 0.028(2) Uani d U . . 1.0 . .
H H22 0.5641 0.5899 0.2684 0.033 Uiso calc U . R 1.0 . .

loop_
_atom_site_aniso_label
_atom_site_aniso_U_11
_atom_site_aniso_U_22
_atom_site_aniso_U_33
_atom_site_aniso_U_12
_atom_site_aniso_U_13
_atom_site_aniso_U_23
Pb1 0.01890(15) 0.01886(15) 0.01870(16) -0.00024(16) 0.00070(10) -0.0017(2)
Se1 0.0196(4) 0.0288(5) 0.0176(5) -0.0007(4) -0.0007(4) 0.0016(4)
C1 0.016(4) 0.014(4) 0.020(4) 0.006(3) 0.002(3) -0.003(3)
C2 0.021(4) 0.025(4) 0.019(4) -0.001(3) 0.006(3) -0.002(3)
C3 0.028(4) 0.021(4) 0.024(4) -0.001(4) 0.009(4) 0.001(3)
C4 0.030(4) 0.024(4) 0.019(4) 0.001(4) -0.002(3) -0.002(3)
C5 0.020(4) 0.026(4) 0.026(4) 0.000(4) -0.001(3) -0.003(4)
C6 0.022(4) 0.028(5) 0.018(4) -0.001(3) 0.006(3) 0.000(3)
Se2 0.019(2) 0.0223(12) 0.0161(17) -0.0029(12) 0.0007(12) 0.0050(14)
C7 0.030(7) 0.027(7) 0.032(7) -0.002(5) 0.004(5) 0.002(5)
C8 0.038(7) 0.032(7) 0.029(7) 0.001(6) 0.001(6) 0.001(6)
C9 0.032(7) 0.034(7) 0.033(7) -0.001(6) 0.005(6) -0.002(6)
C10 0.030(7) 0.030(7) 0.024(7) 0.001(6) 0.007(5) 0.003(5)
C11 0.034(7) 0.035(7) 0.032(7) 0.000(6) -0.004(6) 0.002(6)
C12 0.026(6) 0.024(6) 0.025(6) -0.002(5) -0.004(5) 0.002(5)
Se2' 0.019(2) 0.0223(12) 0.0161(17) -0.0029(12) 0.0007(12) 0.0050(14)
C7' 0.017(6) 0.019(6) 0.012(5) 0.001(6) -0.003(5) 0.003(6)
C8' 0.021(6) 0.023(7) 0.020(6) 0.000(6) 0.001(5) 0.003(6)
C9' 0.024(7) 0.026(7) 0.023(7) 0.001(5) 0.002(5) 0.004(5)
C10' 0.030(7) 0.027(7) 0.018(7) 0.001(6) 0.010(6) 0.000(6)
C11' 0.031(7) 0.028(7) 0.026(7) -0.005(6) -0.003(6) -0.004(6)
C12' 0.018(6) 0.018(7) 0.016(6) -0.005(5) 0.000(5) 0.000(5)
N1 0.022(3) 0.024(4) 0.019(3) -0.001(3) -0.002(3) -0.003(3)
C13 0.019(4) 0.024(4) 0.021(4) -0.003(3) 0.000(3) -0.002(3)
C14 0.026(4) 0.022(5) 0.021(4) 0.004(3) 0.003(3) -0.003(3)
C15 0.032(4) 0.019(4) 0.028(4) -0.001(4) -0.003(4) -0.004(3)
C16 0.026(4) 0.023(4) 0.026(4) 0.002(5) -0.001(3) 0.000(5)
C17 0.025(4) 0.028(4) 0.023(4) 0.001(4) 0.004(3) 0.000(4)
N2 0.022(3) 0.020(3) 0.018(3) 0.002(3) 0.001(3) 0.001(3)
C18 0.027(4) 0.023(4) 0.025(4) 0.005(3) 0.003(3) 0.004(3)
C19 0.041(5) 0.041(5) 0.030(5) 0.013(4) 0.003(4) -0.004(4)
C20 0.050(5) 0.033(6) 0.050(5) 0.012(4) -0.014(4) -0.016(4)
C21 0.039(4) 0.030(4) 0.056(5) -0.002(5) -0.012(4) -0.002(6)
C22 0.026(4) 0.023(4) 0.035(5) -0.001(4) 0.002(4) 0.003(4)

loop_
_atom_type_symbol
_atom_type_description
_atom_type_scat_dispersion_real
_atom_type_scat_dispersion_imag
_atom_type_scat_source
C C 0.0033 0.0016 'International Tables Vol C Tables 4.2.6.8 and 6.1.1.4'
H H 0.0000 0.0000 'International Tables Vol C Tables 4.2.6.8 and 6.1.1.4'
N N 0.0061 0.0033 'International Tables Vol C Tables 4.2.6.8 and 6.1.1.4'
Se Se -0.0929 2.2259 'International Tables Vol C Tables 4.2.6.8 and 6.1.1.4'
Pb Pb -3.3944 10.1111 'International Tables Vol C Tables 4.2.6.8 and 6.1.1.4'

loop_
_geom_angle_atom_site_label_1
_geom_angle_atom_site_label_2
_geom_angle_atom_site_label_3
_geom_angle
N2 Pb1 N1 176.1(2)
N2 Pb1 Se1 93.01(16)
N1 Pb1 Se1 90.84(17)
N2 Pb1 Se2 88.2(2)
N1 Pb1 Se2 92.0(2)
Se1 Pb1 Se2 78.14(14)
N2 Pb1 Se2' 88.2(3)
N1 Pb1 Se2' 91.6(3)
Se1 Pb1 Se2' 84.12(18)
C1 Se1 Pb1 101.3(2)
C2 C1 C6 118.7(8)
C2 C1 Se1 119.0(6)
C6 C1 Se1 122.3(7)
C3 C2 C1 120.3(8)
C3 C2 H2 119.8
C1 C2 H2 119.8
C4 C3 C2 120.9(9)
C4 C3 H3 119.5
C2 C3 H3 119.5
C5 C4 C3 118.7(9)
C5 C4 H4 120.7
C3 C4 H4 120.7
C4 C5 C6 121.5(9)
C4 C5 H5 119.2
C6 C5 H5 119.2
C5 C6 C1 119.8(8)
C5 C6 H6 120.1
C1 C6 H6 120.1
C7 Se2 Pb1 106.3(3)
C8 C7 C12 118.6
C8 C7 Se2 118.9
C12 C7 Se2 122.4
C9 C8 C7 120.4
C9 C8 H8 119.8
C7 C8 H8 119.8
C8 C9 C10 121.0
C8 C9 H9 119.5
C10 C9 H9 119.5
C11 C10 C9 118.6
C11 C10 H10 120.7
C9 C10 H10 120.7
C10 C11 C12 121.6
C10 C11 H11 119.2
C12 C11 H11 119.2
C11 C12 C7 119.8
C11 C12 H12 120.1
C7 C12 H12 120.1
C7' Se2' Pb1 97.1(3)
C8' C7' C12' 118.6
C8' C7' Se2' 118.9
C12' C7' Se2' 122.4
C9' C8' C7' 120.4
C9' C8' H8' 119.8
C7' C8' H8' 119.8
C8' C9' C10' 121.0
C8' C9' H9' 119.5
C10' C9' H9' 119.5
C11' C10' C9' 118.6
C11' C10' H10' 120.7
C9' C10' H10' 120.7
C10' C11' C12' 121.6
C10' C11' H11' 119.2
C12' C11' H11' 119.2
C11' C12' C7' 119.8
C11' C12' H12' 120.1
C7' C12' H12' 120.1
C17 N1 C13 116.9(8)
C17 N1 Pb1 119.2(6)
C13 N1 Pb1 123.9(6)
N1 C13 C14 123.3(9)
N1 C13 H13 118.4
C14 C13 H13 118.4
C15 C14 C13 118.8(9)
C15 C14 H14 120.6
C13 C14 H14 120.6
C16 C15 C14 119.0(10)
C16 C15 H15 120.5
C14 C15 H15 120.5
C15 C16 C17 118.7(10)
C15 C16 H16 120.7
C17 C16 H16 120.7
N1 C17 C16 123.3(9)
N1 C17 H17 118.3
C16 C17 H17 118.3
C22 N2 C18 118.0(8)
C22 N2 Pb1 125.4(6)
C18 N2 Pb1 116.6(6)
N2 C18 C19 122.5(10)
N2 C18 H18 118.8
C19 C18 H18 118.8
C18 C19 C20 119.5(10)
C18 C19 H19 120.2
C20 C19 H19 120.2
C21 C20 C19 118.4(11)
C21 C20 H20 120.8
C19 C20 H20 120.8
C22 C21 C20 117.9(12)
C22 C21 H21 121.0
C20 C21 H21 121.0
N2 C22 C21 123.5(10)
N2 C22 H22 118.2
C21 C22 H22 118.2

loop_
_geom_bond_atom_site_label_1
_geom_bond_atom_site_label_2
_geom_bond_distance
Pb1 N2 2.654(8)
Pb1 N1 2.702(8)
Pb1 Se1 2.7540(9)
Pb1 Se2 2.762(11)
Pb1 Se2' 2.770(13)
Se1 C1 1.921(9)
C1 C2 1.395(13)
C1 C6 1.399(12)
C2 C3 1.391(13)
C2 H2 0.95
C3 C4 1.382(13)
C3 H3 0.95
C4 C5 1.379(14)
C4 H4 0.95
C5 C6 1.390(13)
C5 H5 0.95
C6 H6 0.95
Se2 C7 1.9207
C7 C8 1.3989
C7 C12 1.3997
C8 C9 1.3849
C8 H8 0.95
C9 C10 1.3862
C9 H9 0.95
C10 C11 1.3794
C10 H10 0.95
C11 C12 1.3877
C11 H11 0.95
C12 H12 0.95
Se2' C7' 1.9207
C7' C8' 1.3989
C7' C12' 1.3997
C8' C9' 1.3849
C8' H8' 0.95
C9' C10' 1.3861
C9' H9' 0.95
C10' C11' 1.3794
C10' H10' 0.95
C11' C12' 1.3877
C11' H11' 0.95
C12' H12' 0.95
N1 C17 1.339(12)
N1 C13 1.345(12)
C13 C14 1.379(13)
C13 H13 0.95
C14 C15 1.378(13)
C14 H14 0.95
C15 C16 1.375(14)
C15 H15 0.95
C16 C17 1.386(16)
C16 H16 0.95
C17 H17 0.95
N2 C22 1.329(12)
N2 C18 1.339(12)
C18 C19 1.370(15)
C18 H18 0.95
C19 C20 1.389(17)
C19 H19 0.95
C20 C21 1.388(16)
C20 H20 0.95
C21 C22 1.388(18)
C21 H21 0.95
C22 H22 0.95

loop_
_geom_hbond_atom_site_label_D
_geom_hbond_atom_site_label_H
_geom_hbond_atom_site_label_A
_geom_hbond_site_symmetry_A
_geom_hbond_distance_DH
_geom_hbond_distance_HA
_geom_hbond_distance_DA
_geom_hbond_angle_DHA
C21 H21 Se2' 1_565 0.95 3.11 3.86(2) 136.7

loop_
_geom_torsion_atom_site_label_1
_geom_torsion_atom_site_label_2
_geom_torsion_atom_site_label_3
_geom_torsion_atom_site_label_4
_geom_torsion
C6 C1 C2 C3 -0.1(13)
Se1 C1 C2 C3 -179.8(7)
C1 C2 C3 C4 -0.2(14)
C2 C3 C4 C5 0.4(14)
C3 C4 C5 C6 -0.3(14)
C4 C5 C6 C1 0.0(14)
C2 C1 C6 C5 0.3(13)
Se1 C1 C6 C5 179.9(7)
C12 C7 C8 C9 0
Se2 C7 C8 C9 -179.7
C7 C8 C9 C10 -0.4
C8 C9 C10 C11 0.6
C9 C10 C11 C12 -0.3
C10 C11 C12 C7 -0.1
C8 C7 C12 C11 0.3
Se2 C7 C12 C11 -180.0
C12' C7' C8' C9' 0
Se2' C7' C8' C9' -179.7
C7' C8' C9' C10' -0.4
C8' C9' C10' C11' 0.6
C9' C10' C11' C12' -0.3
C10' C11' C12' C7' -0.1
C8' C7' C12' C11' 0.3
Se2' C7' C12' C11' -180.0
C17 N1 C13 C14 -0.1(13)
Pb1 N1 C13 C14 -179.7(7)
N1 C13 C14 C15 0.5(14)
C13 C14 C15 C16 -0.7(13)
C14 C15 C16 C17 0.5(14)
C13 N1 C17 C16 0.0(14)
Pb1 N1 C17 C16 179.6(7)
C15 C16 C17 N1 -0.2(14)
C22 N2 C18 C19 0.3(14)
Pb1 N2 C18 C19 179.8(8)
N2 C18 C19 C20 0.2(16)
C18 C19 C20 C21 0.6(17)
C19 C20 C21 C22 -1.8(16)
C18 N2 C22 C21 -1.7(14)
Pb1 N2 C22 C21 178.9(8)
C20 C21 C22 N2 2.4(16)
